data_7030151
loop_
_publ_author_name
'Li, Xi-Li'
'Gao, Yu-Liang'
'Feng, Xiang-Li'
'Zheng, You-Xuan'
'Chen, Chun-Lai'
'Zuo, Jing-Lin'
'Fang, Shao-Ming'

_publ_section_title
;
 Two mono- and dinuclear Eu(III) enantiomeric pairs based on chiral
 bis-bidentate bridging ligands: synthesis, structures, luminescent and
 ferroelectric properties.
;
_journal_issue 38
_journal_name_full 'Dalton transactions (Cambridge, England : 2003)'
_journal_page_first 11829
_journal_page_last 11835
_journal_paper_doi 10.1039/c2dt31007d
_journal_volume 41
_journal_year 2012
_chemical_absolute_configuration unk
_chemical_formula_moiety 'C28 H30 N4'
_chemical_formula_sum 'C28 H30 N4'
_chemical_formula_weight 422.56
_chemical_name_systematic
;
?
;
_space_group_IT_number 4
_symmetry_cell_setting monoclinic
_symmetry_space_group_name_Hall 'P 2yb'
_symmetry_space_group_name_H-M 'P 1 21 1'
_atom_sites_solution_hydrogens geom
_atom_sites_solution_primary direct
_atom_sites_solution_secondary difmap
_audit_creation_method SHELXL-97
_cell_angle_alpha 90.00
_cell_angle_beta 91.796(6)
_cell_angle_gamma 90.00
_cell_formula_units_Z 2
_cell_length_a 7.0752(4)
_cell_length_b 8.8818(6)
_cell_length_c 19.0839(14)
_cell_measurement_reflns_used 1603
_cell_measurement_temperature 298(2)
_cell_measurement_theta_max 26.3118
_cell_measurement_theta_min 3.0972
_cell_volume 1198.65(14)
_computing_cell_refinement 'Bruker XSCANS'
_computing_data_collection 'Bruker XSCANS'
_computing_data_reduction 'Bruker SHELXTL'
_computing_molecular_graphics 'Bruker SHELXTL'
_computing_publication_material 'Bruker SHELXTL'
_computing_structure_refinement 'SHELXL-97 (Sheldrick, 1997)'
_computing_structure_solution 'SHELXS-97 (Sheldrick, 1990)'
_diffrn_ambient_temperature 298(2)
_diffrn_measured_fraction_theta_full 0.998
_diffrn_measured_fraction_theta_max 0.998
_diffrn_measurement_device_type 'CCD area detector'
_diffrn_measurement_method 'phi and omega scans'
_diffrn_radiation_monochromator graphite
_diffrn_radiation_source 'fine-focus sealed tube'
_diffrn_radiation_type MoK\a
_diffrn_radiation_wavelength 0.71073
_diffrn_reflns_av_R_equivalents 0.0280
_diffrn_reflns_av_sigmaI/netI 0.0605
_diffrn_reflns_limit_h_max 8
_diffrn_reflns_limit_h_min -8
_diffrn_reflns_limit_k_max 10
_diffrn_reflns_limit_k_min -10
_diffrn_reflns_limit_l_max 22
_diffrn_reflns_limit_l_min -23
_diffrn_reflns_number 5028
_diffrn_reflns_theta_full 25.99
_diffrn_reflns_theta_max 25.99
_diffrn_reflns_theta_min 3.10
_exptl_absorpt_coefficient_mu 0.070
_exptl_absorpt_correction_T_max 0.984
_exptl_absorpt_correction_T_min 0.981
_exptl_absorpt_correction_type multi-scan
_exptl_absorpt_process_details 'SADABS, Bruker(2000)'
_exptl_crystal_colour brown
_exptl_crystal_density_diffrn 1.171
_exptl_crystal_density_method 'not measured'
_exptl_crystal_description block
_exptl_crystal_F_000 452
_exptl_crystal_size_max 0.28
_exptl_crystal_size_mid 0.25
_exptl_crystal_size_min 0.23
_refine_diff_density_max 0.232
_refine_diff_density_min -0.141
_refine_diff_density_rms 0.033
_refine_ls_abs_structure_details 'Flack H D (1983), Acta Cryst. A39, 876-881'
_refine_ls_abs_structure_Flack -2(4)
_refine_ls_extinction_method none
_refine_ls_goodness_of_fit_ref 1.022
_refine_ls_hydrogen_treatment constr
_refine_ls_matrix_type full
_refine_ls_number_parameters 293
_refine_ls_number_reflns 3772
_refine_ls_number_restraints 1
_refine_ls_restrained_S_all 1.022
_refine_ls_R_factor_all 0.1050
_refine_ls_R_factor_gt 0.0531
_refine_ls_shift/su_max 0.000
_refine_ls_shift/su_mean 0.000
_refine_ls_structure_factor_coef Fsqd
_refine_ls_weighting_details 'calc w=1/[\s^2^(Fo^2^)+(0.0494P)^2^+0.0000P] where P=(Fo^2^+2Fc^2^)/3'
_refine_ls_weighting_scheme calc
_refine_ls_wR_factor_gt 0.1149
_refine_ls_wR_factor_ref 0.1230
_reflns_number_gt 1956
_reflns_number_total 3772
_reflns_threshold_expression >2sigma(I)
_cod_data_source_file c2dt31007d.txt
_cod_data_source_block L4S
_cod_depositor_comments
;
The following automatic conversions were performed:

'_symmetry_cell_setting' value 'Monoclinic' changed to 'monoclinic'
according to
/usr/data/users/saulius/automatic-downloads/retrospective/RSC/lib/dictionaries/cif_core.dic
dictionary named 'cif_core.dic' version 2.4.2 from
2011-04-26.

'_exptl_absorpt_correction_type' value 'Multi-scan'
changed to 'multi-scan' according to
/usr/data/users/saulius/automatic-downloads/retrospective/RSC/lib/dictionaries/cif_core.dic
dictionary named 'cif_core.dic' version 2.4.2 from 2011-04-26.

Automatic conversion script
Id: cif_fix_values 2281 2013-09-26 08:29:07Z andrius 
;
_cod_original_sg_symbol_H-M P2(1)
_cod_database_code 7030151

loop_
_symmetry_equiv_pos_as_xyz
'x, y, z'
'-x, y+1/2, -z'

loop_
_atom_site_label
_atom_site_type_symbol
_atom_site_fract_x
_atom_site_fract_y
_atom_site_fract_z
_atom_site_U_iso_or_equiv
_atom_site_adp_type
_atom_site_occupancy
_atom_site_symmetry_multiplicity
_atom_site_calc_flag
_atom_site_refinement_flags
C1 C 0.9714(5) 1.0586(4) 0.67413(18) 0.0490(9) Uani 1 1 d .
C2 C 0.8992(5) 1.1910(5) 0.6465(2) 0.0713(12) Uani 1 1 d .
H2 H 0.7727 1.2151 0.6522 0.086 Uiso 1 1 calc R
C3 C 1.0128(5) 1.2870(5) 0.6108(2) 0.0683(11) Uani 1 1 d .
C4 C 1.2007(5) 1.2500(4) 0.60337(17) 0.0533(9) Uani 1 1 d .
C5 C 1.2592(5) 1.1165(5) 0.63188(19) 0.0649(11) Uani 1 1 d .
H5 H 1.3853 1.0902 0.6269 0.078 Uiso 1 1 calc R
C6 C 0.9449(5) 1.4306(5) 0.5754(3) 0.1028(16) Uani 1 1 d .
H6A H 0.8444 1.4069 0.5415 0.123 Uiso 1 1 calc R
H6B H 0.8937 1.4975 0.6103 0.123 Uiso 1 1 calc R
C7 C 1.1030(6) 1.5098(6) 0.5388(2) 0.0894(14) Uani 1 1 d .
H7 H 1.0669 1.6041 0.5153 0.107 Uiso 1 1 calc R
C8 C 1.2092(7) 1.4021(6) 0.4954(2) 0.0960(15) Uani 1 1 d .
H8A H 1.2857 1.4491 0.4602 0.115 Uiso 1 1 calc R
H8B H 1.1332 1.3207 0.4756 0.115 Uiso 1 1 calc R
C9 C 1.3199(5) 1.3611(5) 0.5649(2) 0.0770(13) Uani 1 1 d .
H9 H 1.4538 1.3356 0.5608 0.092 Uiso 1 1 calc R
C10 C 1.2763(6) 1.5196(6) 0.5867(2) 0.0774(12) Uani 1 1 d .
C11 C 1.2641(8) 1.5462(7) 0.6647(2) 0.121(2) Uani 1 1 d .
H11A H 1.1496 1.5026 0.6812 0.182 Uiso 1 1 calc R
H11B H 1.2643 1.6525 0.6739 0.182 Uiso 1 1 calc R
H11C H 1.3708 1.5004 0.6886 0.182 Uiso 1 1 calc R
C12 C 1.4222(6) 1.6324(6) 0.5569(3) 0.127(2) Uani 1 1 d .
H12A H 1.5413 1.6210 0.5818 0.191 Uiso 1 1 calc R
H12B H 1.3770 1.7334 0.5626 0.191 Uiso 1 1 calc R
H12C H 1.4380 1.6123 0.5080 0.191 Uiso 1 1 calc R
C13 C 0.8548(5) 0.9509(4) 0.71281(18) 0.0479(9) Uani 1 1 d .
C14 C 0.9305(5) 0.8320(5) 0.7497(2) 0.0696(12) Uani 1 1 d .
H14 H 1.0612 0.8208 0.7508 0.084 Uiso 1 1 calc R
C15 C 0.5668(5) 0.8759(5) 0.7468(2) 0.0611(11) Uani 1 1 d .
H15 H 0.4368 0.8910 0.7475 0.073 Uiso 1 1 calc R
C16 C 0.6435(5) 0.7518(4) 0.78199(16) 0.0473(9) Uani 1 1 d .
C17 C 0.5244(5) 0.6401(4) 0.81585(16) 0.0486(10) Uani 1 1 d .
C18 C 0.5917(5) 0.4950(5) 0.82903(19) 0.0646(11) Uani 1 1 d .
H18 H 0.7171 0.4718 0.8205 0.078 Uiso 1 1 calc R
C19 C 0.4735(5) 0.3853(5) 0.8546(2) 0.0640(11) Uani 1 1 d .
C20 C 0.2883(5) 0.4273(5) 0.86789(17) 0.0589(11) Uani 1 1 d .
C21 C 0.2357(5) 0.5738(6) 0.85534(19) 0.0639(12) Uani 1 1 d .
H21 H 0.1130 0.6013 0.8659 0.077 Uiso 1 1 calc R
C22 C 0.5313(6) 0.2226(5) 0.8671(2) 0.0921(14) Uani 1 1 d .
H22A H 0.5796 0.1801 0.8244 0.110 Uiso 1 1 calc R
H22B H 0.6306 0.2177 0.9032 0.110 Uiso 1 1 calc R
C23 C 0.3615(7) 0.1339(6) 0.8896(3) 0.0967(14) Uani 1 1 d .
H23 H 0.3856 0.0260 0.8959 0.116 Uiso 1 1 calc R
C24 C 0.1930(8) 0.1690(6) 0.8424(3) 0.1149(19) Uani 1 1 d .
H24A H 0.0942 0.0933 0.8426 0.138 Uiso 1 1 calc R
H24B H 0.2243 0.1966 0.7950 0.138 Uiso 1 1 calc R
C25 C 0.1592(5) 0.3041(6) 0.8912(2) 0.0830(14) Uani 1 1 d .
H25 H 0.0272 0.3322 0.8983 0.100 Uiso 1 1 calc R
C26 C 0.2573(6) 0.2073(6) 0.9499(2) 0.0857(13) Uani 1 1 d .
C27 C 0.3713(7) 0.2912(7) 1.0062(2) 0.1203(19) Uani 1 1 d .
H27A H 0.2868 0.3421 1.0367 0.180 Uiso 1 1 calc R
H27B H 0.4518 0.3635 0.9846 0.180 Uiso 1 1 calc R
H27C H 0.4472 0.2209 1.0329 0.180 Uiso 1 1 calc R
C28 C 0.1200(7) 0.1015(7) 0.9843(3) 0.130(2) Uani 1 1 d .
H28A H 0.0482 0.0479 0.9488 0.196 Uiso 1 1 calc R
H28B H 0.0357 0.1586 1.0125 0.196 Uiso 1 1 calc R
H28C H 0.1890 0.0311 1.0134 0.196 Uiso 1 1 calc R
N1 N 1.1514(4) 1.0212(4) 0.66600(15) 0.0646(9) Uani 1 1 d .
N2 N 0.3472(4) 0.6803(4) 0.82900(14) 0.0595(8) Uani 1 1 d .
N3 N 0.8296(4) 0.7313(4) 0.78422(15) 0.0718(10) Uani 1 1 d .
N4 N 0.6698(4) 0.9729(3) 0.71245(17) 0.0635(9) Uani 1 1 d .

loop_
_atom_site_aniso_label
_atom_site_aniso_U_11
_atom_site_aniso_U_22
_atom_site_aniso_U_33
_atom_site_aniso_U_23
_atom_site_aniso_U_13
_atom_site_aniso_U_12
C1 0.048(2) 0.046(3) 0.053(2) 0.007(2) -0.0088(16) 0.000(2)
C2 0.044(2) 0.057(3) 0.113(3) 0.016(3) 0.006(2) 0.004(2)
C3 0.058(2) 0.044(2) 0.102(3) 0.014(2) -0.007(2) 0.001(2)
C4 0.062(2) 0.038(2) 0.060(2) 0.0038(19) 0.0032(18) 0.0096(19)
C5 0.059(2) 0.061(3) 0.075(3) 0.015(2) 0.009(2) 0.011(2)
C6 0.072(3) 0.074(3) 0.162(5) 0.029(3) -0.010(3) 0.004(2)
C7 0.085(3) 0.068(3) 0.116(4) 0.049(3) 0.010(3) 0.011(3)
C8 0.144(4) 0.078(4) 0.067(3) 0.027(3) 0.010(3) 0.001(3)
C9 0.084(3) 0.059(3) 0.089(3) 0.015(3) 0.032(2) 0.003(2)
C10 0.077(2) 0.062(3) 0.094(3) 0.014(3) 0.004(2) -0.011(2)
C11 0.174(5) 0.101(5) 0.089(4) -0.021(3) 0.011(3) -0.053(4)
C12 0.103(4) 0.074(4) 0.206(6) 0.051(4) 0.028(3) -0.011(3)
C13 0.043(2) 0.046(3) 0.054(2) -0.003(2) -0.0052(16) 0.0049(19)
C14 0.038(2) 0.071(3) 0.100(3) 0.032(3) 0.005(2) 0.004(2)
C15 0.047(2) 0.057(3) 0.079(3) 0.010(2) -0.0006(19) 0.009(2)
C16 0.043(2) 0.050(3) 0.048(2) 0.0045(19) -0.0024(15) -0.0003(19)
C17 0.047(2) 0.054(3) 0.044(2) -0.004(2) -0.0077(16) 0.003(2)
C18 0.053(2) 0.063(3) 0.079(3) 0.013(2) 0.0135(18) 0.007(2)
C19 0.069(3) 0.052(3) 0.072(3) 0.007(2) 0.0093(19) 0.006(2)
C20 0.057(2) 0.071(3) 0.048(2) 0.013(2) -0.0023(18) -0.005(2)
C21 0.045(2) 0.086(4) 0.061(2) 0.016(2) 0.0046(17) 0.003(2)
C22 0.114(3) 0.053(3) 0.111(4) 0.017(3) 0.028(3) 0.004(3)
C23 0.129(4) 0.057(3) 0.104(4) 0.011(3) 0.008(3) -0.023(3)
C24 0.168(5) 0.090(4) 0.085(3) -0.003(3) -0.013(3) -0.072(4)
C25 0.068(2) 0.104(4) 0.077(3) 0.027(3) -0.005(2) -0.024(3)
C26 0.094(3) 0.087(4) 0.076(3) 0.026(3) 0.004(3) -0.013(3)
C27 0.144(4) 0.147(6) 0.069(3) 0.024(4) -0.020(3) -0.016(4)
C28 0.134(4) 0.126(5) 0.132(4) 0.062(4) 0.019(3) -0.021(4)
N1 0.0569(19) 0.059(2) 0.079(2) 0.015(2) 0.0163(15) 0.0128(19)
N2 0.0518(19) 0.067(2) 0.0603(19) 0.0124(18) 0.0045(14) 0.0049(18)
N3 0.0496(19) 0.075(3) 0.091(2) 0.031(2) -0.0009(16) 0.0039(18)
N4 0.0496(19) 0.047(2) 0.094(2) 0.0175(18) -0.0013(16) 0.0022(16)

loop_
_atom_type_symbol
_atom_type_description
_atom_type_scat_dispersion_real
_atom_type_scat_dispersion_imag
_atom_type_scat_source
C C 0.0033 0.0016 'International Tables Vol C Tables 4.2.6.8 and 6.1.1.4'
H H 0.0000 0.0000 'International Tables Vol C Tables 4.2.6.8 and 6.1.1.4'
N N 0.0061 0.0033 'International Tables Vol C Tables 4.2.6.8 and 6.1.1.4'

loop_
_geom_angle_atom_site_label_1
_geom_angle_atom_site_label_2
_geom_angle_atom_site_label_3
_geom_angle
N1 C1 C2 120.8(3)
N1 C1 C13 116.7(3)
C2 C1 C13 122.5(3)
C3 C2 C1 120.3(3)
C3 C2 H2 119.8
C1 C2 H2 119.8
C2 C3 C4 119.0(4)
C2 C3 C6 124.3(3)
C4 C3 C6 116.6(4)
C5 C4 C3 116.6(3)
C5 C4 C9 126.7(3)
C3 C4 C9 116.8(4)
N1 C5 C4 125.4(3)
N1 C5 H5 117.3
C4 C5 H5 117.3
C7 C6 C3 111.7(3)
C7 C6 H6A 109.3
C3 C6 H6A 109.3
C7 C6 H6B 109.3
C3 C6 H6B 109.3
H6A C6 H6B 107.9
C8 C7 C6 110.7(4)
C8 C7 C10 87.7(3)
C6 C7 C10 110.2(4)
C8 C7 H7 115.1
C6 C7 H7 115.1
C10 C7 H7 115.1
C7 C8 C9 85.7(3)
C7 C8 H8A 114.4
C9 C8 H8A 114.4
C7 C8 H8B 114.4
C9 C8 H8B 114.4
H8A C8 H8B 111.5
C4 C9 C10 110.9(3)
C4 C9 C8 107.1(3)
C10 C9 C8 85.1(3)
C4 C9 H9 116.5
C10 C9 H9 116.5
C8 C9 H9 116.5
C9 C10 C7 87.0(4)
C9 C10 C11 116.0(4)
C7 C10 C11 122.4(4)
C9 C10 C12 110.9(4)
C7 C10 C12 110.6(4)
C11 C10 C12 108.5(4)
C10 C11 H11A 109.5
C10 C11 H11B 109.5
H11A C11 H11B 109.5
C10 C11 H11C 109.5
H11A C11 H11C 109.5
H11B C11 H11C 109.5
C10 C12 H12A 109.5
C10 C12 H12B 109.5
H12A C12 H12B 109.5
C10 C12 H12C 109.5
H12A C12 H12C 109.5
H12B C12 H12C 109.5
N4 C13 C14 119.2(3)
N4 C13 C1 118.1(3)
C14 C13 C1 122.8(3)
N3 C14 C13 124.4(3)
N3 C14 H14 117.8
C13 C14 H14 117.8
N4 C15 C16 123.0(3)
N4 C15 H15 118.5
C16 C15 H15 118.5
N3 C16 C15 119.7(3)
N3 C16 C17 118.5(3)
C15 C16 C17 121.9(3)
N2 C17 C18 122.1(3)
N2 C17 C16 117.3(4)
C18 C17 C16 120.5(3)
C19 C18 C17 120.5(3)
C19 C18 H18 119.7
C17 C18 H18 119.7
C18 C19 C20 117.3(4)
C18 C19 C22 124.3(4)
C20 C19 C22 118.5(4)
C21 C20 C19 118.3(4)
C21 C20 C25 125.3(4)
C19 C20 C25 116.3(4)
N2 C21 C20 125.1(3)
N2 C21 H21 117.5
C20 C21 H21 117.5
C23 C22 C19 109.2(4)
C23 C22 H22A 109.8
C19 C22 H22A 109.8
C23 C22 H22B 109.8
C19 C22 H22B 109.8
H22A C22 H22B 108.3
C24 C23 C22 110.1(4)
C24 C23 C26 88.3(4)
C22 C23 C26 113.4(4)
C24 C23 H23 114.1
C22 C23 H23 114.1
C26 C23 H23 114.1
C23 C24 C25 86.3(3)
C23 C24 H24A 114.3
C25 C24 H24A 114.3
C23 C24 H24B 114.3
C25 C24 H24B 114.3
H24A C24 H24B 111.4
C20 C25 C24 106.3(3)
C20 C25 C26 110.8(3)
C24 C25 C26 86.0(4)
C20 C25 H25 116.5
C24 C25 H25 116.5
C26 C25 H25 116.5
C28 C26 C27 109.3(4)
C28 C26 C23 113.1(5)
C27 C26 C23 118.9(4)
C28 C26 C25 112.1(4)
C27 C26 C25 116.9(4)
C23 C26 C25 84.8(3)
C26 C27 H27A 109.5
C26 C27 H27B 109.5
H27A C27 H27B 109.5
C26 C27 H27C 109.5
H27A C27 H27C 109.5
H27B C27 H27C 109.5
C26 C28 H28A 109.5
C26 C28 H28B 109.5
H28A C28 H28B 109.5
C26 C28 H28C 109.5
H28A C28 H28C 109.5
H28B C28 H28C 109.5
C5 N1 C1 117.8(3)
C17 N2 C21 116.7(4)
C16 N3 C14 116.0(3)
C15 N4 C13 117.7(3)

loop_
_geom_bond_atom_site_label_1
_geom_bond_atom_site_label_2
_geom_bond_distance
C1 N1 1.330(4)
C1 C2 1.380(5)
C1 C13 1.476(5)
C2 C3 1.368(5)
C2 H2 0.9300
C3 C4 1.381(4)
C3 C6 1.515(5)
C4 C5 1.364(5)
C4 C9 1.504(5)
C5 N1 1.324(4)
C5 H5 0.9300
C6 C7 1.511(5)
C6 H6A 0.9700
C6 H6B 0.9700
C7 C8 1.485(6)
C7 C10 1.508(5)
C7 H7 0.9800
C8 C9 1.562(6)
C8 H8A 0.9700
C8 H8B 0.9700
C9 C10 1.503(6)
C9 H9 0.9800
C10 C11 1.513(6)
C10 C12 1.559(6)
C11 H11A 0.9600
C11 H11B 0.9600
C11 H11C 0.9600
C12 H12A 0.9600
C12 H12B 0.9600
C12 H12C 0.9600
C13 N4 1.323(4)
C13 C14 1.369(5)
C14 N3 1.331(5)
C14 H14 0.9300
C15 N4 1.316(5)
C15 C16 1.393(5)
C15 H15 0.9300
C16 N3 1.328(4)
C16 C17 1.465(5)
C17 N2 1.335(4)
C17 C18 1.394(5)
C18 C19 1.383(5)
C18 H18 0.9300
C19 C20 1.393(4)
C19 C22 1.518(5)
C20 C21 1.373(5)
C20 C25 1.502(5)
C21 N2 1.340(5)
C21 H21 0.9300
C22 C23 1.510(6)
C22 H22A 0.9700
C22 H22B 0.9700
C23 C24 1.504(7)
C23 C26 1.532(6)
C23 H23 0.9800
C24 C25 1.543(7)
C24 H24A 0.9700
C24 H24B 0.9700
C25 C26 1.557(6)
C25 H25 0.9800
C26 C28 1.516(6)
C26 C27 1.519(6)
C27 H27A 0.9600
C27 H27B 0.9600
C27 H27C 0.9600
C28 H28A 0.9600
C28 H28B 0.9600
C28 H28C 0.9600
